data_2236828
loop_
_publ_author_name
'Ahmida, Aziza'
'Fl\"orke, Ulrich'
'Henkel, Gerald'

_publ_section_title
;
 Tricarbonylbis(1,3-diisopropyl-4,5-dimethylimidazol-2-ylidene)iron
;
_journal_coeditor_code BT6867
_journal_issue 12
_journal_name_full 'Acta Crystallographica Section E'
_journal_page_first m1556
_journal_paper_doi 10.1107/S1600536812048179
_journal_volume 68
_journal_year 2012
_chemical_formula_iupac '[Fe (C11 H20 N2)2 (C O)3]'
_chemical_formula_moiety 'C25 H40 Fe N4 O3'
_chemical_formula_sum 'C25 H40 Fe N4 O3'
_chemical_formula_weight 500.46
_chemical_name_systematic
;
Tricarbonylbis(1,3-diisopropyl-4,5-dimethylimidazol-2-ylidene)iron
;
_space_group_IT_number 19
_symmetry_cell_setting orthorhombic
_symmetry_space_group_name_Hall 'P 2ac 2ab'
_symmetry_space_group_name_H-M 'P 21 21 21'
_atom_sites_solution_hydrogens difmap
_atom_sites_solution_primary direct
_atom_sites_solution_secondary difmap
_audit_creation_method SHELXL-97
_cell_angle_alpha 90.00
_cell_angle_beta 90.00
_cell_angle_gamma 90.00
_cell_formula_units_Z 4
_cell_length_a 11.5913(5)
_cell_length_b 12.7572(5)
_cell_length_c 17.7970(7)
_cell_measurement_reflns_used 7772
_cell_measurement_temperature 120(2)
_cell_measurement_theta_max 27.70
_cell_measurement_theta_min 2.38
_cell_volume 2631.69(19)
_computing_cell_refinement 'SAINT (Bruker, 2002)'
_computing_data_collection 'SMART (Bruker, 2002)'
_computing_data_reduction 'SAINT (Bruker, 2002)'
_computing_molecular_graphics 'SHELXTL (Sheldrick, 2008)'
_computing_publication_material 'SHELXTL (Sheldrick, 2008) and local programs'
_computing_structure_refinement 'SHELXTL (Sheldrick, 2008)'
_computing_structure_solution 'SHELXTL (Sheldrick, 2008)'
_diffrn_ambient_temperature 120(2)
_diffrn_measured_fraction_theta_full 0.997
_diffrn_measured_fraction_theta_max 0.997
_diffrn_measurement_device_type 'Bruker SMART CCD area-detector'
_diffrn_measurement_method '\f and \w scans'
_diffrn_radiation_monochromator graphite
_diffrn_radiation_source 'sealed tube'
_diffrn_radiation_type MoK\a
_diffrn_radiation_wavelength 0.71073
_diffrn_reflns_av_R_equivalents 0.0352
_diffrn_reflns_av_sigmaI/netI 0.0368
_diffrn_reflns_limit_h_max 15
_diffrn_reflns_limit_h_min -15
_diffrn_reflns_limit_k_max 16
_diffrn_reflns_limit_k_min -16
_diffrn_reflns_limit_l_max 23
_diffrn_reflns_limit_l_min -23
_diffrn_reflns_number 26635
_diffrn_reflns_theta_full 28.08
_diffrn_reflns_theta_max 28.08
_diffrn_reflns_theta_min 1.96
_diffrn_standards_decay_% 0
_diffrn_standards_number 7828
_exptl_absorpt_coefficient_mu 0.605
_exptl_absorpt_correction_T_max 0.8442
_exptl_absorpt_correction_T_min 0.8028
_exptl_absorpt_correction_type multi-scan
_exptl_absorpt_process_details '(SADABS; Sheldrick, 2004)'
_exptl_crystal_colour yellow
_exptl_crystal_density_diffrn 1.263
_exptl_crystal_density_method 'not measured'
_exptl_crystal_description prism
_exptl_crystal_F_000 1072
_exptl_crystal_size_max 0.38
_exptl_crystal_size_mid 0.32
_exptl_crystal_size_min 0.29
_refine_diff_density_max 0.417
_refine_diff_density_min -0.229
_refine_ls_abs_structure_details 'Flack (1983), 2789 Friedel pairs'
_refine_ls_abs_structure_Flack 0.022(11)
_refine_ls_extinction_method none
_refine_ls_goodness_of_fit_ref 1.044
_refine_ls_hydrogen_treatment constr
_refine_ls_matrix_type full
_refine_ls_number_parameters 298
_refine_ls_number_reflns 6362
_refine_ls_number_restraints 0
_refine_ls_restrained_S_all 1.044
_refine_ls_R_factor_all 0.0363
_refine_ls_R_factor_gt 0.0333
_refine_ls_shift/su_max 0.002
_refine_ls_shift/su_mean 0.000
_refine_ls_structure_factor_coef Fsqd
_refine_ls_weighting_details 'calc w=1/[\s^2^(Fo^2^)+(0.0461P)^2^+0.1759P] where P=(Fo^2^+2Fc^2^)/3'
_refine_ls_weighting_scheme calc
_refine_ls_wR_factor_gt 0.0801
_refine_ls_wR_factor_ref 0.0818
_reflns_number_gt 5983
_reflns_number_total 6362
_reflns_threshold_expression I>2\s(I)
_cod_data_source_file bt6867.cif
_cod_data_source_block I
_cod_database_code 2236828
_cod_database_fobs_code 2236828

loop_
_symmetry_equiv_pos_as_xyz
'x, y, z'
'-x+1/2, -y, z+1/2'
'-x, y+1/2, -z+1/2'
'x+1/2, -y+1/2, -z'

loop_
_atom_site_type_symbol
_atom_site_label
_atom_site_fract_x
_atom_site_fract_y
_atom_site_fract_z
_atom_site_U_iso_or_equiv
_atom_site_adp_type
_atom_site_calc_flag
_atom_site_refinement_flags
_atom_site_occupancy
_atom_site_symmetry_multiplicity
Fe Fe1 0.378885(18) 0.495342(17) 0.430547(11) 0.01450(6) Uani d . 1 1
O O1 0.34212(13) 0.66917(12) 0.32606(8) 0.0353(4) Uani d . 1 1
O O2 0.37267(15) 0.28447(11) 0.36881(9) 0.0422(4) Uani d . 1 1
O O3 0.12817(10) 0.49640(11) 0.43365(7) 0.0306(3) Uani d . 1 1
N N1 0.34487(13) 0.52000(12) 0.60226(8) 0.0216(3) Uani d . 1 1
N N2 0.45810(13) 0.63918(11) 0.55801(9) 0.0219(3) Uani d . 1 1
N N3 0.62444(13) 0.43646(11) 0.47979(7) 0.0181(3) Uani d . 1 1
N N4 0.62449(12) 0.49072(12) 0.36536(8) 0.0216(3) Uani d . 1 1
C C1 0.36558(16) 0.60380(14) 0.36833(10) 0.0213(3) Uani d . 1 1
C C2 0.37532(17) 0.36667(14) 0.39603(10) 0.0229(4) Uani d . 1 1
C C3 0.22766(14) 0.49610(14) 0.43548(9) 0.0199(3) Uani d . 1 1
C C4 0.39480(14) 0.55369(13) 0.53668(9) 0.0171(3) Uani d . 1 1
C C5 0.26875(16) 0.42794(16) 0.60580(11) 0.0251(4) Uani d . 1 1
H H5A 0.2674 0.3977 0.5540 0.030 Uiso calc R 1 1
C C6 0.14431(18) 0.45811(19) 0.62406(13) 0.0364(5) Uani d . 1 1
H H6A 0.1193 0.5145 0.5904 0.055 Uiso calc R 1 1
H H6B 0.1396 0.4822 0.6762 0.055 Uiso calc R 1 1
H H6C 0.0942 0.3970 0.6173 0.055 Uiso calc R 1 1
C C7 0.3120(2) 0.34124(18) 0.65709(13) 0.0370(5) Uani d . 1 1
H H7A 0.3918 0.3238 0.6439 0.056 Uiso calc R 1 1
H H7B 0.2633 0.2790 0.6510 0.056 Uiso calc R 1 1
H H7C 0.3088 0.3650 0.7094 0.056 Uiso calc R 1 1
C C8 0.3765(2) 0.58435(17) 0.66267(10) 0.0324(4) Uani d . 1 1
C C9 0.3397(3) 0.5679(3) 0.74274(13) 0.0557(8) Uani d . 1 1
H H9A 0.3625 0.6286 0.7730 0.084 Uiso calc R 1 1
H H9B 0.3768 0.5047 0.7627 0.084 Uiso calc R 1 1
H H9C 0.2557 0.5595 0.7448 0.084 Uiso calc R 1 1
C C10 0.44711(19) 0.65845(16) 0.63532(11) 0.0311(5) Uani d . 1 1
C C11 0.5096(3) 0.74236(19) 0.67739(14) 0.0511(7) Uani d . 1 1
H H11A 0.4736 0.7521 0.7267 0.077 Uiso calc R 1 1
H H11B 0.5058 0.8081 0.6490 0.077 Uiso calc R 1 1
H H11C 0.5905 0.7219 0.6840 0.077 Uiso calc R 1 1
C C12 0.52171(16) 0.70393(14) 0.50370(12) 0.0255(4) Uani d . 1 1
H H12A 0.5184 0.6652 0.4549 0.031 Uiso calc R 1 1
C C13 0.64936(17) 0.71613(17) 0.52206(15) 0.0382(5) Uani d . 1 1
H H13A 0.6839 0.6468 0.5295 0.057 Uiso calc R 1 1
H H13B 0.6580 0.7577 0.5680 0.057 Uiso calc R 1 1
H H13C 0.6884 0.7518 0.4804 0.057 Uiso calc R 1 1
C C14 0.46139(18) 0.80827(16) 0.48996(14) 0.0370(5) Uani d . 1 1
H H14A 0.3798 0.7957 0.4786 0.055 Uiso calc R 1 1
H H14B 0.4979 0.8441 0.4474 0.055 Uiso calc R 1 1
H H14C 0.4677 0.8521 0.5350 0.055 Uiso calc R 1 1
C C15 0.55252(14) 0.47282(12) 0.42458(10) 0.0170(3) Uani d . 1 1
C C16 0.58137(15) 0.38014(14) 0.54622(10) 0.0199(4) Uani d . 1 1
H H16A 0.4960 0.3912 0.5475 0.024 Uiso calc R 1 1
C C17 0.60057(17) 0.26248(14) 0.53661(12) 0.0293(4) Uani d . 1 1
H H17A 0.5680 0.2397 0.4885 0.044 Uiso calc R 1 1
H H17B 0.5626 0.2248 0.5777 0.044 Uiso calc R 1 1
H H17C 0.6835 0.2475 0.5375 0.044 Uiso calc R 1 1
C C18 0.62846(19) 0.42159(16) 0.62020(10) 0.0291(4) Uani d . 1 1
H H18A 0.6133 0.4970 0.6238 0.044 Uiso calc R 1 1
H H18B 0.7118 0.4092 0.6225 0.044 Uiso calc R 1 1
H H18C 0.5907 0.3853 0.6620 0.044 Uiso calc R 1 1
C C19 0.73965(15) 0.43699(15) 0.45598(11) 0.0226(4) Uani d . 1 1
C C20 0.84120(17) 0.41219(19) 0.50418(13) 0.0359(5) Uani d . 1 1
H H20A 0.9120 0.4184 0.4744 0.054 Uiso calc R 1 1
H H20B 0.8342 0.3405 0.5234 0.054 Uiso calc R 1 1
H H20C 0.8442 0.4614 0.5464 0.054 Uiso calc R 1 1
C C21 0.73951(15) 0.47107(14) 0.38450(10) 0.0238(4) Uani d . 1 1
C C22 0.84160(17) 0.4855(2) 0.33430(13) 0.0413(6) Uani d . 1 1
H H22A 0.9121 0.4874 0.3647 0.062 Uiso calc R 1 1
H H22B 0.8338 0.5515 0.3066 0.062 Uiso calc R 1 1
H H22C 0.8459 0.4270 0.2987 0.062 Uiso calc R 1 1
C C23 0.58288(17) 0.51908(17) 0.28977(10) 0.0306(5) Uani d . 1 1
H H23A 0.4967 0.5168 0.2921 0.037 Uiso calc R 1 1
C C24 0.6189(2) 0.4380(3) 0.23116(12) 0.0501(7) Uani d . 1 1
H H24A 0.5947 0.3681 0.2477 0.075 Uiso calc R 1 1
H H24B 0.7029 0.4394 0.2252 0.075 Uiso calc R 1 1
H H24C 0.5822 0.4545 0.1830 0.075 Uiso calc R 1 1
C C25 0.6150(2) 0.6308(2) 0.26977(15) 0.0508(7) Uani d . 1 1
H H25A 0.5880 0.6782 0.3094 0.076 Uiso calc R 1 1
H H25B 0.5786 0.6500 0.2220 0.076 Uiso calc R 1 1
H H25C 0.6990 0.6365 0.2650 0.076 Uiso calc R 1 1

loop_
_atom_site_aniso_label
_atom_site_aniso_U_11
_atom_site_aniso_U_22
_atom_site_aniso_U_33
_atom_site_aniso_U_12
_atom_site_aniso_U_13
_atom_site_aniso_U_23
Fe1 0.01323(11) 0.01603(11) 0.01422(10) -0.00051(10) -0.00024(8) 0.00020(10)
O1 0.0401(9) 0.0333(8) 0.0325(8) 0.0048(7) -0.0021(6) 0.0136(6)
O2 0.0557(10) 0.0268(7) 0.0442(8) -0.0075(8) 0.0135(9) -0.0155(6)
O3 0.0164(6) 0.0346(7) 0.0407(7) 0.0008(7) -0.0010(5) -0.0029(7)
N1 0.0227(7) 0.0253(8) 0.0167(7) 0.0028(6) 0.0016(5) -0.0029(6)
N2 0.0211(7) 0.0203(7) 0.0243(8) -0.0004(6) -0.0042(6) -0.0048(6)
N3 0.0149(7) 0.0202(7) 0.0194(7) 0.0003(6) 0.0004(6) 0.0015(5)
N4 0.0177(6) 0.0279(7) 0.0191(6) 0.0005(8) 0.0024(5) 0.0027(6)
C1 0.0201(9) 0.0236(9) 0.0202(8) -0.0013(7) -0.0023(7) 0.0023(7)
C2 0.0218(9) 0.0249(9) 0.0220(8) -0.0010(8) 0.0038(8) -0.0013(7)
C3 0.0209(7) 0.0179(7) 0.0208(7) 0.0006(7) -0.0004(6) -0.0014(9)
C4 0.0137(8) 0.0172(8) 0.0203(8) 0.0031(6) -0.0014(6) 0.0005(6)
C5 0.0243(9) 0.0293(10) 0.0218(9) 0.0005(8) 0.0045(7) 0.0056(8)
C6 0.0262(11) 0.0460(13) 0.0370(11) 0.0031(9) 0.0090(9) 0.0084(10)
C7 0.0353(11) 0.0424(13) 0.0333(11) 0.0047(10) 0.0089(9) 0.0162(9)
C8 0.0376(11) 0.0395(11) 0.0201(9) 0.0073(10) -0.0003(9) -0.0089(8)
C9 0.0736(19) 0.0734(19) 0.0201(10) -0.0006(15) 0.0049(11) -0.0119(12)
C10 0.0366(11) 0.0313(11) 0.0254(10) 0.0060(9) -0.0067(9) -0.0118(8)
C11 0.0654(18) 0.0458(14) 0.0423(13) -0.0033(13) -0.0141(13) -0.0228(12)
C12 0.0206(9) 0.0199(9) 0.0359(10) -0.0048(7) -0.0035(8) -0.0017(8)
C13 0.0229(10) 0.0269(10) 0.0649(16) -0.0025(8) -0.0079(10) -0.0019(10)
C14 0.0249(10) 0.0243(10) 0.0618(15) -0.0021(8) -0.0080(10) 0.0063(10)
C15 0.0180(8) 0.0160(8) 0.0170(7) -0.0007(6) 0.0002(6) -0.0007(6)
C16 0.0186(8) 0.0219(9) 0.0193(8) 0.0027(7) -0.0011(7) 0.0059(7)
C17 0.0264(10) 0.0213(9) 0.0402(11) 0.0005(7) 0.0010(9) 0.0066(8)
C18 0.0313(10) 0.0353(10) 0.0206(9) 0.0035(9) -0.0040(8) 0.0029(7)
C19 0.0155(8) 0.0225(9) 0.0297(9) 0.0003(7) 0.0010(7) 0.0002(7)
C20 0.0183(9) 0.0495(13) 0.0399(12) 0.0017(9) -0.0019(8) 0.0084(10)
C21 0.0168(8) 0.0278(10) 0.0267(9) 0.0004(7) 0.0039(7) 0.0005(7)
C22 0.0213(9) 0.0639(17) 0.0387(11) -0.0045(10) 0.0093(8) 0.0062(12)
C23 0.0256(9) 0.0482(13) 0.0179(8) 0.0050(9) 0.0050(7) 0.0080(8)
C24 0.0374(13) 0.088(2) 0.0252(11) 0.0085(15) 0.0011(11) -0.0116(12)
C25 0.0413(13) 0.0592(15) 0.0518(14) 0.0049(13) 0.0092(12) 0.0319(12)

loop_
_atom_type_symbol
_atom_type_description
_atom_type_scat_dispersion_real
_atom_type_scat_dispersion_imag
_atom_type_scat_source
C C 0.0033 0.0016 'International Tables Vol C Tables 4.2.6.8 and 6.1.1.4'
H H 0.0000 0.0000 'International Tables Vol C Tables 4.2.6.8 and 6.1.1.4'
N N 0.0061 0.0033 'International Tables Vol C Tables 4.2.6.8 and 6.1.1.4'
O O 0.0106 0.0060 'International Tables Vol C Tables 4.2.6.8 and 6.1.1.4'
Fe Fe 0.3463 0.8444 'International Tables Vol C Tables 4.2.6.8 and 6.1.1.4'

loop_
_geom_angle_atom_site_label_1
_geom_angle_atom_site_label_2
_geom_angle_atom_site_label_3
_geom_angle
C2 Fe1 C3 89.95(9)
C2 Fe1 C1 120.54(9)
C3 Fe1 C1 86.58(8)
C2 Fe1 C15 82.70(8)
C3 Fe1 C15 172.20(8)
C1 Fe1 C15 99.38(8)
C2 Fe1 C4 131.97(7)
C3 Fe1 C4 92.41(7)
C1 Fe1 C4 107.49(7)
C15 Fe1 C4 90.60(7)
C4 N1 C8 111.02(15)
C4 N1 C5 122.68(14)
C8 N1 C5 126.30(16)
C4 N2 C10 111.29(16)
C4 N2 C12 122.31(15)
C10 N2 C12 126.29(16)
C15 N3 C19 111.20(14)
C15 N3 C16 122.38(14)
C19 N3 C16 124.68(14)
C15 N4 C21 111.40(14)
C15 N4 C23 123.11(14)
C21 N4 C23 125.32(14)
O1 C1 Fe1 170.74(17)
O2 C2 Fe1 175.73(17)
O3 C3 Fe1 175.51(15)
N2 C4 N1 103.88(14)
N2 C4 Fe1 126.64(12)
N1 C4 Fe1 129.47(12)
N1 C5 C7 114.16(17)
N1 C5 C6 111.99(17)
C7 C5 C6 111.54(16)
N1 C5 H5A 106.2
C7 C5 H5A 106.2
C6 C5 H5A 106.2
C5 C6 H6A 109.5
C5 C6 H6B 109.5
H6A C6 H6B 109.5
C5 C6 H6C 109.5
H6A C6 H6C 109.5
H6B C6 H6C 109.5
C5 C7 H7A 109.5
C5 C7 H7B 109.5
H7A C7 H7B 109.5
C5 C7 H7C 109.5
H7A C7 H7C 109.5
H7B C7 H7C 109.5
C10 C8 N1 107.09(16)
C10 C8 C9 128.0(2)
N1 C8 C9 124.8(2)
C8 C9 H9A 109.5
C8 C9 H9B 109.5
H9A C9 H9B 109.5
C8 C9 H9C 109.5
H9A C9 H9C 109.5
H9B C9 H9C 109.5
C8 C10 N2 106.71(17)
C8 C10 C11 128.2(2)
N2 C10 C11 125.0(2)
C10 C11 H11A 109.5
C10 C11 H11B 109.5
H11A C11 H11B 109.5
C10 C11 H11C 109.5
H11A C11 H11C 109.5
H11B C11 H11C 109.5
N2 C12 C13 113.80(17)
N2 C12 C14 111.49(16)
C13 C12 C14 113.02(16)
N2 C12 H12A 105.9
C13 C12 H12A 105.9
C14 C12 H12A 105.9
C12 C13 H13A 109.5
C12 C13 H13B 109.5
H13A C13 H13B 109.5
C12 C13 H13C 109.5
H13A C13 H13C 109.5
H13B C13 H13C 109.5
C12 C14 H14A 109.5
C12 C14 H14B 109.5
H14A C14 H14B 109.5
C12 C14 H14C 109.5
H14A C14 H14C 109.5
H14B C14 H14C 109.5
N4 C15 N3 103.82(13)
N4 C15 Fe1 128.43(12)
N3 C15 Fe1 127.75(12)
N3 C16 C18 113.85(15)
N3 C16 C17 109.91(15)
C18 C16 C17 112.75(15)
N3 C16 H16A 106.6
C18 C16 H16A 106.6
C17 C16 H16A 106.6
C16 C17 H17A 109.5
C16 C17 H17B 109.5
H17A C17 H17B 109.5
C16 C17 H17C 109.5
H17A C17 H17C 109.5
H17B C17 H17C 109.5
C16 C18 H18A 109.5
C16 C18 H18B 109.5
H18A C18 H18B 109.5
C16 C18 H18C 109.5
H18A C18 H18C 109.5
H18B C18 H18C 109.5
C21 C19 N3 106.66(15)
C21 C19 C20 127.89(17)
N3 C19 C20 125.29(17)
C19 C20 H20A 109.5
C19 C20 H20B 109.5
H20A C20 H20B 109.5
C19 C20 H20C 109.5
H20A C20 H20C 109.5
H20B C20 H20C 109.5
C19 C21 N4 106.83(15)
C19 C21 C22 127.21(18)
N4 C21 C22 125.96(17)
C21 C22 H22A 109.5
C21 C22 H22B 109.5
H22A C22 H22B 109.5
C21 C22 H22C 109.5
H22A C22 H22C 109.5
H22B C22 H22C 109.5
N4 C23 C25 111.40(18)
N4 C23 C24 111.58(18)
C25 C23 C24 114.18(19)
N4 C23 H23A 106.4
C25 C23 H23A 106.4
C24 C23 H23A 106.4
C23 C24 H24A 109.5
C23 C24 H24B 109.5
H24A C24 H24B 109.5
C23 C24 H24C 109.5
H24A C24 H24C 109.5
H24B C24 H24C 109.5
C23 C25 H25A 109.5
C23 C25 H25B 109.5
H25A C25 H25B 109.5
C23 C25 H25C 109.5
H25A C25 H25C 109.5
H25B C25 H25C 109.5

loop_
_geom_bond_atom_site_label_1
_geom_bond_atom_site_label_2
_geom_bond_distance
Fe1 C2 1.7531(18)
Fe1 C3 1.7551(16)
Fe1 C1 1.7788(17)
Fe1 C15 2.0358(16)
Fe1 C4 2.0386(17)
O1 C1 1.156(2)
O2 C2 1.156(2)
O3 C3 1.154(2)
N1 C4 1.372(2)
N1 C8 1.402(2)
N1 C5 1.470(2)
N2 C4 1.368(2)
N2 C10 1.403(2)
N2 C12 1.470(2)
N3 C15 1.369(2)
N3 C19 1.401(2)
N3 C16 1.471(2)
N4 C15 1.363(2)
N4 C21 1.399(2)
N4 C23 1.474(2)
C5 C7 1.519(3)
C5 C6 1.528(3)
C5 H5A 1.0000
C6 H6A 0.9800
C6 H6B 0.9800
C6 H6C 0.9800
C7 H7A 0.9800
C7 H7B 0.9800
C7 H7C 0.9800
C8 C10 1.342(3)
C8 C9 1.502(3)
C9 H9A 0.9800
C9 H9B 0.9800
C9 H9C 0.9800
C10 C11 1.494(3)
C11 H11A 0.9800
C11 H11B 0.9800
C11 H11C 0.9800
C12 C13 1.523(3)
C12 C14 1.523(3)
C12 H12A 1.0000
C13 H13A 0.9800
C13 H13B 0.9800
C13 H13C 0.9800
C14 H14A 0.9800
C14 H14B 0.9800
C14 H14C 0.9800
C16 C18 1.520(3)
C16 C17 1.527(2)
C16 H16A 1.0000
C17 H17A 0.9800
C17 H17B 0.9800
C17 H17C 0.9800
C18 H18A 0.9800
C18 H18B 0.9800
C18 H18C 0.9800
C19 C21 1.344(3)
C19 C20 1.491(3)
C20 H20A 0.9800
C20 H20B 0.9800
C20 H20C 0.9800
C21 C22 1.494(3)
C22 H22A 0.9800
C22 H22B 0.9800
C22 H22C 0.9800
C23 C25 1.515(3)
C23 C24 1.527(3)
C23 H23A 1.0000
C24 H24A 0.9800
C24 H24B 0.9800
C24 H24C 0.9800
C25 H25A 0.9800
C25 H25B 0.9800
C25 H25C 0.9800

loop_
_geom_hbond_atom_site_label_D
_geom_hbond_atom_site_label_H
_geom_hbond_atom_site_label_A
_geom_hbond_site_symmetry_A
_geom_hbond_distance_DH
_geom_hbond_distance_HA
_geom_hbond_distance_DA
_geom_hbond_angle_DHA
C25 H25B O2 3_655 0.98 2.42 3.154(3) 131.0

loop_
_geom_torsion_atom_site_label_1
_geom_torsion_atom_site_label_2
_geom_torsion_atom_site_label_3
_geom_torsion_atom_site_label_4
_geom_torsion
C10 N2 C4 N1 -0.31(19)
C12 N2 C4 N1 -176.57(15)
C10 N2 C4 Fe1 178.52(13)
C12 N2 C4 Fe1 2.3(2)
C8 N1 C4 N2 0.41(19)
C5 N1 C4 N2 -179.58(15)
C8 N1 C4 Fe1 -178.37(13)
C5 N1 C4 Fe1 1.6(2)
C2 Fe1 C4 N2 140.02(15)
C3 Fe1 C4 N2 -127.88(15)
C1 Fe1 C4 N2 -40.71(16)
C15 Fe1 C4 N2 59.32(15)
C2 Fe1 C4 N1 -41.4(2)
C3 Fe1 C4 N1 50.66(16)
C1 Fe1 C4 N1 137.83(15)
C15 Fe1 C4 N1 -122.14(15)
C4 N1 C5 C7 119.58(19)
C8 N1 C5 C7 -60.4(2)
C4 N1 C5 C6 -112.46(19)
C8 N1 C5 C6 67.5(2)
C4 N1 C8 C10 -0.4(2)
C5 N1 C8 C10 179.62(17)
C4 N1 C8 C9 -178.3(2)
C5 N1 C8 C9 1.7(3)
N1 C8 C10 N2 0.2(2)
C9 C8 C10 N2 178.0(2)
N1 C8 C10 C11 -176.3(2)
C9 C8 C10 C11 1.5(4)
C4 N2 C10 C8 0.1(2)
C12 N2 C10 C8 176.17(17)
C4 N2 C10 C11 176.7(2)
C12 N2 C10 C11 -7.2(3)
C4 N2 C12 C13 -125.24(19)
C10 N2 C12 C13 59.1(2)
C4 N2 C12 C14 105.49(19)
C10 N2 C12 C14 -70.2(2)
C21 N4 C15 N3 -3.00(19)
C23 N4 C15 N3 172.56(16)
C21 N4 C15 Fe1 176.66(12)
C23 N4 C15 Fe1 -7.8(2)
C19 N3 C15 N4 2.90(19)
C16 N3 C15 N4 -162.70(14)
C19 N3 C15 Fe1 -176.76(12)
C16 N3 C15 Fe1 17.6(2)
C2 Fe1 C15 N4 88.48(16)
C1 Fe1 C15 N4 -31.39(16)
C4 Fe1 C15 N4 -139.23(15)
C2 Fe1 C15 N3 -91.94(15)
C1 Fe1 C15 N3 148.19(15)
C4 Fe1 C15 N3 40.35(15)
C15 N3 C16 C18 -130.89(17)
C19 N3 C16 C18 65.5(2)
C15 N3 C16 C17 101.53(18)
C19 N3 C16 C17 -62.1(2)
C15 N3 C19 C21 -1.8(2)
C16 N3 C19 C21 163.43(16)
C15 N3 C19 C20 173.86(18)
C16 N3 C19 C20 -20.9(3)
N3 C19 C21 N4 -0.1(2)
C20 C19 C21 N4 -175.63(19)
N3 C19 C21 C22 180.0(2)
C20 C19 C21 C22 4.5(3)
C15 N4 C21 C19 2.0(2)
C23 N4 C21 C19 -173.42(18)
C15 N4 C21 C22 -178.07(19)
C23 N4 C21 C22 6.5(3)
C15 N4 C23 C25 111.8(2)
C21 N4 C23 C25 -73.2(2)
C15 N4 C23 C24 -119.3(2)
C21 N4 C23 C24 55.7(3)
